data_8106045
loop_
_publ_author_name
'Liu, Lian-Wei'
'Zhong, Ji-Yan'
'Zhao, Bang-Tun'

_publ_section_title
;
 The crystal structure of
 25,27-(2,2&#x2032;-[(2-thioxo-1,3-dithiole-4,5-diyl)disulfanediyl]diethanolate)-26,28-dihydroxycalix[4]arene
 --- dichloromethane (1/1), C36H32Cl2O4S5
;
_journal_issue 1
_journal_name_full 'Zeitschrift f\"ur Kristallographie - New Crystal Structures'
_journal_page_first 67
_journal_page_last 68
_journal_paper_doi 10.1515/ncrs-2017-0154
_journal_volume 233
_journal_year 2018
_chemical_formula_moiety 'C35 H30 O4 S5, C H2 Cl2'
_chemical_formula_sum 'C36 H32 Cl2 O4 S5'
_chemical_formula_weight 759.82
_chemical_name_systematic
;
25,27-(2,2'-[(2-thioxo-1,3-dithiole-4,5-diyl)disulfanediyl]diethanolate)
-26,28-dihydroxycalix[4]arene dichloromethane solvate
;
_space_group_IT_number 56
_space_group_name_Hall '-P 2ab 2ac'
_space_group_name_H-M_alt 'P c c n'
_symmetry_cell_setting orthorhombic
_symmetry_space_group_name_H-M 'P c c n'
_atom_sites_solution_hydrogens geom
_atom_sites_solution_primary direct
_atom_sites_solution_secondary difmap
_cell_angle_alpha 90.00
_cell_angle_beta 90.00
_cell_angle_gamma 90.00
_cell_formula_units_Z 8
_cell_length_a 15.4426(11)
_cell_length_b 17.4623(13)
_cell_length_c 25.9153(19)
_cell_measurement_reflns_used 8336
_cell_measurement_temperature 291(2)
_cell_measurement_theta_max 24.24
_cell_measurement_theta_min 2.36
_cell_volume 6988.4(9)
_computing_cell_refinement 'Bruker SMART [1-2]'
_computing_data_collection 'Bruker SMART [1-2]'
_computing_data_reduction 'Bruker SAINT [1-2]'
_computing_molecular_graphics 'Bruker SHELXTL [1-2]'
_computing_publication_material 'Bruker SHELXTL [1-2]'
_computing_structure_refinement 'SHELXL-97 (Sheldrick, 1997) [3]'
_computing_structure_solution 'SHELXS-97 (Sheldrick, 1990) [3]'
_diffrn_ambient_temperature 291(2)
_diffrn_measured_fraction_theta_full 0.998
_diffrn_measured_fraction_theta_max 0.998
_diffrn_measurement_device_type 'CCD area detector'
_diffrn_measurement_method 'phi and omega scans'
_diffrn_radiation_monochromator graphite
_diffrn_radiation_source 'fine-focus sealed tube'
_diffrn_radiation_type MoK\a
_diffrn_radiation_wavelength 0.71073
_diffrn_reflns_av_R_equivalents 0.0321
_diffrn_reflns_av_sigmaI/netI 0.0250
_diffrn_reflns_limit_h_max 19
_diffrn_reflns_limit_h_min -19
_diffrn_reflns_limit_k_max 22
_diffrn_reflns_limit_k_min -22
_diffrn_reflns_limit_l_max 33
_diffrn_reflns_limit_l_min -18
_diffrn_reflns_number 42129
_diffrn_reflns_theta_full 27.50
_diffrn_reflns_theta_max 27.50
_diffrn_reflns_theta_min 2.36
_exptl_absorpt_coefficient_mu 0.524
_exptl_absorpt_correction_T_max 0.9335
_exptl_absorpt_correction_T_min 0.8240
_exptl_absorpt_correction_type none
_exptl_crystal_colour yellow
_exptl_crystal_density_diffrn 1.444
_exptl_crystal_density_method 'not measured'
_exptl_crystal_description BLOCK
_exptl_crystal_F_000 3152
_exptl_crystal_size_max 0.38
_exptl_crystal_size_mid 0.27
_exptl_crystal_size_min 0.13
_refine_diff_density_max 0.845
_refine_diff_density_min -0.475
_refine_diff_density_rms 0.062
_refine_ls_extinction_method none
_refine_ls_goodness_of_fit_ref 1.018
_refine_ls_hydrogen_treatment mixed
_refine_ls_matrix_type full
_refine_ls_number_parameters 426
_refine_ls_number_reflns 8015
_refine_ls_number_restraints 0
_refine_ls_restrained_S_all 1.018
_refine_ls_R_factor_all 0.0949
_refine_ls_R_factor_gt 0.0590
_refine_ls_shift/su_max 0.000
_refine_ls_shift/su_mean 0.000
_refine_ls_structure_factor_coef Fsqd
_refine_ls_weighting_details 'calc w=1/[\s^2^(Fo^2^)+(0.0961P)^2^+5.1348P] where P=(Fo^2^+2Fc^2^)/3'
_refine_ls_weighting_scheme calc
_refine_ls_wR_factor_gt 0.1641
_refine_ls_wR_factor_ref 0.1958
_reflns_number_gt 4993
_reflns_number_total 8015
_reflns_threshold_expression >2sigma(I)
_cod_data_source_file suppl_ncrs-2017-0154_suppl.cif
_cod_data_source_block a
_cod_original_sg_symbol_H-M Pccn
_cod_database_code 8106045

loop_
_symmetry_equiv_pos_as_xyz
'x, y, z'
'-x+1/2, -y+1/2, z'
'-x, y+1/2, -z+1/2'
'x+1/2, -y, -z+1/2'
'-x, -y, -z'
'x-1/2, y-1/2, -z'
'x, -y-1/2, z-1/2'
'-x-1/2, y, z-1/2'

loop_
_atom_site_label
_atom_site_type_symbol
_atom_site_fract_x
_atom_site_fract_y
_atom_site_fract_z
_atom_site_U_iso_or_equiv
_atom_site_adp_type
_atom_site_occupancy
_atom_site_symmetry_multiplicity
_atom_site_calc_flag
_atom_site_refinement_flags
_atom_site_disorder_assembly
_atom_site_disorder_group
Cl1 Cl 0.75994(12) 0.63585(11) 0.31194(7) 0.1412(6) Uani 1 1 d . . .
Cl2 Cl 0.87877(9) 0.67621(8) 0.23222(7) 0.1163(5) Uani 1 1 d . . .
S1 S 0.31810(6) 1.09516(8) 0.40616(4) 0.0810(3) Uani 1 1 d . . .
S2 S 0.14302(7) 1.16296(7) 0.42987(4) 0.0782(3) Uani 1 1 d . . .
S3 S -0.04293(7) 1.15954(9) 0.45992(5) 0.1062(5) Uani 1 1 d . . .
S4 S 0.05758(6) 1.01733(7) 0.43961(4) 0.0721(3) Uani 1 1 d . . .
S5 S 0.21069(6) 0.92363(7) 0.40802(4) 0.0745(3) Uani 1 1 d . . .
O1 O 0.46017(14) 1.07698(12) 0.33079(9) 0.0578(6) Uani 1 1 d . . .
O2 O 0.51328(14) 0.99620(14) 0.42124(10) 0.0638(6) Uani 1 1 d . . .
H2 H 0.4856 0.9570 0.4267 0.096 Uiso 1 1 calc R . .
O3 O 0.40043(13) 0.86555(12) 0.41801(8) 0.0499(5) Uani 1 1 d . . .
O4 O 0.39416(16) 0.93281(12) 0.32067(8) 0.0574(6) Uani 1 1 d . . .
H4 H 0.4040 0.9782 0.3150 0.086 Uiso 1 1 calc R . .
C1 C 0.53234(19) 1.06803(15) 0.29898(12) 0.0466(7) Uani 1 1 d . . .
C2 C 0.52000(19) 1.04000(17) 0.24921(12) 0.0484(7) Uani 1 1 d . . .
C3 C 0.5928(2) 1.03149(19) 0.21806(13) 0.0556(8) Uani 1 1 d . . .
H3 H 0.5864 1.0140 0.1844 0.067 Uiso 1 1 calc R . .
C4 C 0.6744(2) 1.0487(2) 0.23647(14) 0.0577(8) Uani 1 1 d . . .
H4A H 0.7223 1.0443 0.2149 0.069 Uiso 1 1 calc R . .
C5 C 0.6852(2) 1.07219(18) 0.28651(14) 0.0557(8) Uani 1 1 d . . .
H5 H 0.7407 1.0818 0.2989 0.067 Uiso 1 1 calc R . .
C6 C 0.6138(2) 1.08206(17) 0.31940(13) 0.0493(7) Uani 1 1 d . . .
C7 C 0.6293(2) 1.10263(19) 0.37564(14) 0.0622(9) Uani 1 1 d . . .
H7A H 0.6726 1.1427 0.3777 0.075 Uiso 1 1 calc R . .
H7B H 0.5761 1.1222 0.3905 0.075 Uiso 1 1 calc R . .
C8 C 0.6592(2) 1.03458(19) 0.40615(12) 0.0529(7) Uani 1 1 d . . .
C9 C 0.7474(2) 1.0196(2) 0.41321(13) 0.0632(9) Uani 1 1 d . . .
H9 H 0.7881 1.0538 0.4002 0.076 Uiso 1 1 calc R . .
C10 C 0.7752(2) 0.9551(2) 0.43918(14) 0.0662(10) Uani 1 1 d . . .
H10 H 0.8341 0.9462 0.4437 0.079 Uiso 1 1 calc R . .
C11 C 0.7158(2) 0.9041(2) 0.45837(13) 0.0620(9) Uani 1 1 d . . .
H11 H 0.7352 0.8607 0.4756 0.074 Uiso 1 1 calc R . .
C12 C 0.6268(2) 0.9158(2) 0.45272(12) 0.0533(7) Uani 1 1 d . . .
C13 C 0.5995(2) 0.98151(19) 0.42665(12) 0.0505(7) Uani 1 1 d . . .
C14 C 0.5622(2) 0.8582(2) 0.47303(13) 0.0607(8) Uani 1 1 d . . .
H14A H 0.5111 0.8850 0.4853 0.073 Uiso 1 1 calc R . .
H14B H 0.5874 0.8310 0.5020 0.073 Uiso 1 1 calc R . .
C15 C 0.5360(2) 0.80123(19) 0.43190(13) 0.0540(8) Uani 1 1 d . . .
C16 C 0.5915(2) 0.7417(2) 0.41828(15) 0.0676(10) Uani 1 1 d . . .
H16 H 0.6428 0.7350 0.4365 0.081 Uiso 1 1 calc R . .
C17 C 0.5720(3) 0.6928(2) 0.37869(17) 0.0736(11) Uani 1 1 d . . .
H17 H 0.6089 0.6522 0.3713 0.088 Uiso 1 1 calc R . .
C18 C 0.4983(2) 0.70339(19) 0.34972(15) 0.0639(9) Uani 1 1 d . . .
H18 H 0.4871 0.6711 0.3220 0.077 Uiso 1 1 calc R . .
C19 C 0.43994(19) 0.76204(17) 0.36149(13) 0.0511(7) Uani 1 1 d . . .
C20 C 0.45978(19) 0.80813(16) 0.40398(12) 0.0464(7) Uani 1 1 d . . .
C21 C 0.3614(2) 0.77487(19) 0.32779(13) 0.0570(8) Uani 1 1 d . . .
H21A H 0.3346 0.7258 0.3205 0.068 Uiso 1 1 calc R . .
H21B H 0.3197 0.8057 0.3466 0.068 Uiso 1 1 calc R . .
C22 C 0.38191(18) 0.81403(18) 0.27750(12) 0.0506(7) Uani 1 1 d . . .
C23 C 0.3839(2) 0.7740(2) 0.23143(16) 0.0686(10) Uani 1 1 d . . .
H23 H 0.3724 0.7217 0.2316 0.082 Uiso 1 1 calc R . .
C24 C 0.4025(2) 0.8096(3) 0.18558(15) 0.0726(11) Uani 1 1 d . . .
H24 H 0.4041 0.7814 0.1551 0.087 Uiso 1 1 calc R . .
C25 C 0.4189(2) 0.8879(2) 0.18478(14) 0.0645(9) Uani 1 1 d . . .
H25 H 0.4313 0.9119 0.1536 0.077 Uiso 1 1 calc R . .
C26 C 0.41713(18) 0.93040(19) 0.22966(12) 0.0511(7) Uani 1 1 d . . .
C27 C 0.39856(17) 0.89297(17) 0.27589(12) 0.0454(7) Uani 1 1 d . . .
C28 C 0.4314(2) 1.01632(19) 0.22848(14) 0.0575(8) Uani 1 1 d . . .
H28A H 0.3868 1.0410 0.2489 0.069 Uiso 1 1 calc R . .
H28B H 0.4257 1.0343 0.1932 0.069 Uiso 1 1 calc R . .
C29 C 0.4127(2) 1.14773(19) 0.32570(16) 0.0661(10) Uani 1 1 d . . .
H29A H 0.4148 1.1655 0.2902 0.079 Uiso 1 1 calc R . .
H29B H 0.4381 1.1868 0.3476 0.079 Uiso 1 1 calc R . .
C30 C 0.3208(2) 1.1331(2) 0.34143(16) 0.0683(10) Uani 1 1 d . . .
H30A H 0.2945 1.0969 0.3178 0.082 Uiso 1 1 calc R . .
H30B H 0.2881 1.1804 0.3400 0.082 Uiso 1 1 calc R . .
C31 C 0.2064(2) 1.0823(3) 0.41640(14) 0.0649(9) Uani 1 1 d . . .
C32 C 0.1661(2) 1.0144(2) 0.42095(13) 0.0608(9) Uani 1 1 d . . .
C33 C 0.0468(2) 1.1158(3) 0.44374(14) 0.0745(12) Uani 1 1 d . . .
C34 C 0.2769(2) 0.9074(2) 0.46489(13) 0.0633(9) Uani 1 1 d . . .
H34A H 0.3094 0.9534 0.4729 0.076 Uiso 1 1 calc R . .
H34B H 0.2400 0.8957 0.4941 0.076 Uiso 1 1 calc R . .
C35 C 0.3385(2) 0.8419(2) 0.45553(14) 0.0604(9) Uani 1 1 d . . .
H35A H 0.3675 0.8281 0.4874 0.072 Uiso 1 1 calc R . .
H35B H 0.3069 0.7975 0.4431 0.072 Uiso 1 1 calc R . .
C36 C 0.8656(3) 0.6406(3) 0.2943(2) 0.0944(15) Uani 1 1 d . . .
H36A H 0.8909 0.5898 0.2962 0.113 Uiso 1 1 calc R . .
H36B H 0.8965 0.6732 0.3184 0.113 Uiso 1 1 calc R . .

loop_
_atom_site_aniso_label
_atom_site_aniso_U_11
_atom_site_aniso_U_22
_atom_site_aniso_U_33
_atom_site_aniso_U_23
_atom_site_aniso_U_13
_atom_site_aniso_U_12
Cl1 0.1183(12) 0.1581(15) 0.1471(14) 0.0144(11) 0.0547(11) -0.0125(11)
Cl2 0.0924(9) 0.1043(10) 0.1522(13) 0.0413(9) 0.0313(9) 0.0011(7)
S1 0.0428(5) 0.1317(10) 0.0684(6) 0.0107(6) 0.0018(4) 0.0026(5)
S2 0.0615(6) 0.0947(8) 0.0784(7) -0.0012(6) -0.0032(5) 0.0189(5)
S3 0.0597(6) 0.1570(13) 0.1020(9) -0.0460(9) -0.0028(6) 0.0430(7)
S4 0.0396(4) 0.1098(8) 0.0668(6) -0.0173(5) 0.0059(4) 0.0073(5)
S5 0.0570(5) 0.1028(8) 0.0637(6) -0.0278(5) -0.0072(4) 0.0199(5)
O1 0.0515(13) 0.0460(11) 0.0759(15) 0.0139(11) 0.0238(11) 0.0100(9)
O2 0.0424(12) 0.0620(14) 0.0871(17) 0.0166(13) -0.0038(11) -0.0044(10)
O3 0.0454(11) 0.0443(11) 0.0600(13) 0.0012(9) 0.0138(9) 0.0028(9)
O4 0.0729(15) 0.0485(12) 0.0507(12) -0.0044(10) 0.0050(11) -0.0098(11)
C1 0.0408(15) 0.0372(14) 0.0618(19) 0.0103(13) 0.0106(13) 0.0038(11)
C2 0.0429(16) 0.0473(16) 0.0551(18) 0.0123(14) 0.0017(13) 0.0038(12)
C3 0.0549(19) 0.0601(19) 0.0520(18) 0.0104(15) 0.0054(14) 0.0038(15)
C4 0.0441(17) 0.066(2) 0.063(2) 0.0108(17) 0.0154(15) 0.0017(14)
C5 0.0390(16) 0.0567(19) 0.071(2) 0.0082(16) 0.0053(14) -0.0067(13)
C6 0.0467(16) 0.0399(15) 0.0614(19) 0.0050(13) 0.0074(14) -0.0041(12)
C7 0.066(2) 0.0509(18) 0.070(2) -0.0081(16) 0.0023(17) -0.0102(15)
C8 0.0496(17) 0.0579(18) 0.0512(17) -0.0127(15) -0.0046(14) -0.0049(14)
C9 0.0476(18) 0.084(2) 0.058(2) -0.0188(18) 0.0038(15) -0.0135(17)
C10 0.0472(19) 0.090(3) 0.061(2) -0.017(2) -0.0058(16) 0.0107(18)
C11 0.057(2) 0.078(2) 0.0516(19) -0.0090(17) -0.0093(16) 0.0135(17)
C12 0.0522(18) 0.0618(19) 0.0458(17) -0.0034(14) -0.0067(14) 0.0020(14)
C13 0.0404(16) 0.0604(19) 0.0509(17) -0.0047(14) -0.0047(13) 0.0002(13)
C14 0.062(2) 0.069(2) 0.0511(19) 0.0094(16) -0.0087(16) 0.0010(16)
C15 0.0542(18) 0.0505(17) 0.0572(19) 0.0100(14) 0.0021(14) 0.0014(14)
C16 0.057(2) 0.062(2) 0.084(3) 0.012(2) -0.0051(18) 0.0134(17)
C17 0.069(2) 0.052(2) 0.099(3) -0.006(2) 0.008(2) 0.0185(18)
C18 0.064(2) 0.0467(17) 0.081(2) -0.0104(17) 0.0099(19) 0.0003(15)
C19 0.0458(16) 0.0401(15) 0.067(2) -0.0002(14) 0.0086(14) -0.0057(12)
C20 0.0430(15) 0.0401(14) 0.0561(17) 0.0054(13) 0.0080(13) 0.0004(12)
C21 0.0417(16) 0.0522(18) 0.077(2) -0.0117(16) 0.0071(15) -0.0115(13)
C22 0.0344(14) 0.0556(18) 0.0619(19) -0.0131(15) -0.0016(13) -0.0021(12)
C23 0.060(2) 0.062(2) 0.083(3) -0.026(2) 0.0008(19) -0.0043(17)
C24 0.064(2) 0.088(3) 0.065(2) -0.029(2) 0.0028(18) 0.004(2)
C25 0.0464(18) 0.094(3) 0.053(2) -0.0039(18) 0.0008(15) 0.0027(17)
C26 0.0333(14) 0.065(2) 0.0549(18) -0.0038(15) -0.0028(12) 0.0026(13)
C27 0.0304(13) 0.0542(17) 0.0517(17) -0.0080(13) -0.0012(12) 0.0010(12)
C28 0.0440(17) 0.063(2) 0.066(2) 0.0114(16) -0.0065(15) 0.0053(14)
C29 0.059(2) 0.0455(17) 0.094(3) 0.0112(17) 0.0196(19) 0.0158(15)
C30 0.054(2) 0.071(2) 0.080(3) 0.008(2) 0.0106(18) 0.0174(17)
C31 0.0431(17) 0.097(3) 0.055(2) 0.0026(19) 0.0008(14) 0.0152(18)
C32 0.0412(17) 0.095(3) 0.0458(18) -0.0122(17) 0.0020(13) 0.0127(17)
C33 0.053(2) 0.120(3) 0.0498(19) -0.023(2) -0.0057(16) 0.022(2)
C34 0.057(2) 0.083(2) 0.0498(18) -0.0070(17) 0.0074(15) 0.0111(17)
C35 0.058(2) 0.065(2) 0.059(2) 0.0026(16) 0.0185(16) -0.0026(16)
C36 0.075(3) 0.080(3) 0.127(4) -0.024(3) -0.034(3) 0.007(2)

loop_
_atom_type_symbol
_atom_type_description
_atom_type_scat_dispersion_real
_atom_type_scat_dispersion_imag
_atom_type_scat_source
C C 0.0033 0.0016 'International Tables Vol C Tables 4.2.6.8 and 6.1.1.4'
H H 0.0000 0.0000 'International Tables Vol C Tables 4.2.6.8 and 6.1.1.4'
O O 0.0106 0.0060 'International Tables Vol C Tables 4.2.6.8 and 6.1.1.4'
S S 0.1246 0.1234 'International Tables Vol C Tables 4.2.6.8 and 6.1.1.4'
Cl Cl 0.1484 0.1585 'International Tables Vol C Tables 4.2.6.8 and 6.1.1.4'

loop_
_geom_angle_atom_site_label_1
_geom_angle_atom_site_label_2
_geom_angle_atom_site_label_3
_geom_angle
_geom_angle_site_symmetry_1
_geom_angle_site_symmetry_3
C31 S1 C30 102.12(17) . .
C33 S2 C31 98.0(2) . .
C33 S4 C32 98.0(2) . .
C32 S5 C34 101.89(16) . .
C1 O1 C29 116.6(2) . .
C13 O2 H2 109.5 . .
C20 O3 C35 114.0(2) . .
C27 O4 H4 109.5 . .
C6 C1 C2 122.6(3) . .
C6 C1 O1 118.7(3) . .
C2 C1 O1 118.5(3) . .
C3 C2 C1 117.7(3) . .
C3 C2 C28 119.4(3) . .
C1 C2 C28 122.9(3) . .
C4 C3 C2 120.9(3) . .
C4 C3 H3 119.5 . .
C2 C3 H3 119.5 . .
C5 C4 C3 120.2(3) . .
C5 C4 H4A 119.9 . .
C3 C4 H4A 119.9 . .
C4 C5 C6 121.1(3) . .
C4 C5 H5 119.4 . .
C6 C5 H5 119.4 . .
C1 C6 C5 117.3(3) . .
C1 C6 C7 123.4(3) . .
C5 C6 C7 119.2(3) . .
C8 C7 C6 111.5(3) . .
C8 C7 H7A 109.3 . .
C6 C7 H7A 109.3 . .
C8 C7 H7B 109.3 . .
C6 C7 H7B 109.3 . .
H7A C7 H7B 108.0 . .
C9 C8 C13 117.7(3) . .
C9 C8 C7 121.1(3) . .
C13 C8 C7 121.2(3) . .
C10 C9 C8 121.2(3) . .
C10 C9 H9 119.4 . .
C8 C9 H9 119.4 . .
C11 C10 C9 119.9(3) . .
C11 C10 H10 120.1 . .
C9 C10 H10 120.1 . .
C10 C11 C12 121.7(3) . .
C10 C11 H11 119.2 . .
C12 C11 H11 119.2 . .
C11 C12 C13 117.9(3) . .
C11 C12 C14 121.0(3) . .
C13 C12 C14 121.0(3) . .
O2 C13 C12 120.0(3) . .
O2 C13 C8 118.4(3) . .
C12 C13 C8 121.6(3) . .
C12 C14 C15 111.7(3) . .
C12 C14 H14A 109.3 . .
C15 C14 H14A 109.3 . .
C12 C14 H14B 109.3 . .
C15 C14 H14B 109.3 . .
H14A C14 H14B 108.0 . .
C20 C15 C16 117.1(3) . .
C20 C15 C14 122.5(3) . .
C16 C15 C14 120.3(3) . .
C17 C16 C15 121.4(3) . .
C17 C16 H16 119.3 . .
C15 C16 H16 119.3 . .
C16 C17 C18 120.5(3) . .
C16 C17 H17 119.8 . .
C18 C17 H17 119.8 . .
C17 C18 C19 120.8(3) . .
C17 C18 H18 119.6 . .
C19 C18 H18 119.6 . .
C20 C19 C18 116.9(3) . .
C20 C19 C21 123.1(3) . .
C18 C19 C21 120.0(3) . .
C15 C20 C19 123.2(3) . .
C15 C20 O3 118.7(3) . .
C19 C20 O3 118.1(3) . .
C22 C21 C19 113.5(2) . .
C22 C21 H21A 108.9 . .
C19 C21 H21A 108.9 . .
C22 C21 H21B 108.9 . .
C19 C21 H21B 108.9 . .
H21A C21 H21B 107.7 . .
C23 C22 C27 117.8(3) . .
C23 C22 C21 121.5(3) . .
C27 C22 C21 120.7(3) . .
C24 C23 C22 121.6(3) . .
C24 C23 H23 119.2 . .
C22 C23 H23 119.2 . .
C23 C24 C25 119.8(3) . .
C23 C24 H24 120.1 . .
C25 C24 H24 120.1 . .
C26 C25 C24 120.8(4) . .
C26 C25 H25 119.6 . .
C24 C25 H25 119.6 . .
C25 C26 C27 118.4(3) . .
C25 C26 C28 120.8(3) . .
C27 C26 C28 120.7(3) . .
O4 C27 C26 120.4(3) . .
O4 C27 C22 118.0(3) . .
C26 C27 C22 121.6(3) . .
C26 C28 C2 113.0(3) . .
C26 C28 H28A 109.0 . .
C2 C28 H28A 109.0 . .
C26 C28 H28B 109.0 . .
C2 C28 H28B 109.0 . .
H28A C28 H28B 107.8 . .
O1 C29 C30 108.1(3) . .
O1 C29 H29A 110.1 . .
C30 C29 H29A 110.1 . .
O1 C29 H29B 110.1 . .
C30 C29 H29B 110.1 . .
H29A C29 H29B 108.4 . .
C29 C30 S1 109.8(3) . .
C29 C30 H30A 109.7 . .
S1 C30 H30A 109.7 . .
C29 C30 H30B 109.7 . .
S1 C30 H30B 109.7 . .
H30A C30 H30B 108.2 . .
C32 C31 S2 115.7(3) . .
C32 C31 S1 125.4(3) . .
S2 C31 S1 118.4(3) . .
C31 C32 S4 116.3(3) . .
C31 C32 S5 126.7(3) . .
S4 C32 S5 117.0(2) . .
S3 C33 S4 124.1(3) . .
S3 C33 S2 123.8(3) . .
S4 C33 S2 112.1(2) . .
C35 C34 S5 110.1(2) . .
C35 C34 H34A 109.6 . .
S5 C34 H34A 109.6 . .
C35 C34 H34B 109.6 . .
S5 C34 H34B 109.6 . .
H34A C34 H34B 108.2 . .
O3 C35 C34 108.2(3) . .
O3 C35 H35A 110.1 . .
C34 C35 H35A 110.1 . .
O3 C35 H35B 110.1 . .
C34 C35 H35B 110.1 . .
H35A C35 H35B 108.4 . .
Cl1 C36 Cl2 112.3(3) . .
Cl1 C36 H36A 109.1 . .
Cl2 C36 H36A 109.1 . .
Cl1 C36 H36B 109.1 . .
Cl2 C36 H36B 109.1 . .
H36A C36 H36B 107.9 . .

loop_
_geom_bond_atom_site_label_1
_geom_bond_atom_site_label_2
_geom_bond_distance
_geom_bond_site_symmetry_2
Cl1 C36 1.697(5) .
Cl2 C36 1.736(6) .
S1 C31 1.760(4) .
S1 C30 1.804(4) .
S2 C33 1.737(5) .
S2 C31 1.750(4) .
S3 C33 1.636(4) .
S4 C33 1.731(5) .
S4 C32 1.746(3) .
S5 C32 1.761(4) .
S5 C34 1.816(4) .
O1 C1 1.395(3) .
O1 C29 1.443(4) .
O2 C13 1.363(4) .
O2 H2 0.8200 .
O3 C20 1.406(3) .
O3 C35 1.425(4) .
O4 C27 1.355(4) .
O4 H4 0.8200 .
C1 C6 1.387(4) .
C1 C2 1.393(5) .
C2 C3 1.392(4) .
C2 C28 1.527(4) .
C3 C4 1.381(5) .
C3 H3 0.9300 .
C4 C5 1.370(5) .
C4 H4A 0.9300 .
C5 C6 1.403(4) .
C5 H5 0.9300 .
C6 C7 1.520(5) .
C7 C8 1.500(5) .
C7 H7A 0.9700 .
C7 H7B 0.9700 .
C8 C9 1.400(5) .
C8 C13 1.411(5) .
C9 C10 1.381(5) .
C9 H9 0.9300 .
C10 C11 1.373(5) .
C10 H10 0.9300 .
C11 C12 1.396(5) .
C11 H11 0.9300 .
C12 C13 1.397(5) .
C12 C14 1.512(5) .
C14 C15 1.513(5) .
C14 H14A 0.9700 .
C14 H14B 0.9700 .
C15 C20 1.386(4) .
C15 C16 1.393(5) .
C16 C17 1.368(6) .
C16 H16 0.9300 .
C17 C18 1.377(5) .
C17 H17 0.9300 .
C18 C19 1.398(4) .
C18 H18 0.9300 .
C19 C20 1.398(4) .
C19 C21 1.512(5) .
C21 C22 1.506(5) .
C21 H21A 0.9700 .
C21 H21B 0.9700 .
C22 C23 1.384(5) .
C22 C27 1.403(4) .
C23 C24 1.371(6) .
C23 H23 0.9300 .
C24 C25 1.391(6) .
C24 H24 0.9300 .
C25 C26 1.380(5) .
C25 H25 0.9300 .
C26 C27 1.395(4) .
C26 C28 1.517(5) .
C28 H28A 0.9700 .
C28 H28B 0.9700 .
C29 C30 1.498(5) .
C29 H29A 0.9700 .
C29 H29B 0.9700 .
C30 H30A 0.9700 .
C30 H30B 0.9700 .
C31 C32 1.344(5) .
C34 C35 1.508(5) .
C34 H34A 0.9700 .
C34 H34B 0.9700 .
C35 H35A 0.9700 .
C35 H35B 0.9700 .
C36 H36A 0.9700 .
C36 H36B 0.9700 .

loop_
_geom_hbond_atom_site_label_D
_geom_hbond_atom_site_label_H
_geom_hbond_atom_site_label_A
_geom_hbond_distance_DH
_geom_hbond_distance_HA
_geom_hbond_distance_DA
_geom_hbond_angle_DHA
_geom_hbond_site_symmetry_A
O2 H2 O3 0.82 2.08 2.872(3) 162.1 .
O4 H4 O1 0.82 1.97 2.729(3) 152.7 .

loop_
_geom_torsion_atom_site_label_1
_geom_torsion_atom_site_label_2
_geom_torsion_atom_site_label_3
_geom_torsion_atom_site_label_4
_geom_torsion
_geom_torsion_site_symmetry_1
_geom_torsion_site_symmetry_2
_geom_torsion_site_symmetry_3
_geom_torsion_site_symmetry_4
C29 O1 C1 C6 99.5(3) . . . .
C29 O1 C1 C2 -85.1(4) . . . .
C6 C1 C2 C3 -4.8(4) . . . .
O1 C1 C2 C3 180.0(3) . . . .
C6 C1 C2 C28 173.2(3) . . . .
O1 C1 C2 C28 -1.9(4) . . . .
C1 C2 C3 C4 1.4(5) . . . .
C28 C2 C3 C4 -176.7(3) . . . .
C2 C3 C4 C5 2.1(5) . . . .
C3 C4 C5 C6 -2.4(5) . . . .
C2 C1 C6 C5 4.5(4) . . . .
O1 C1 C6 C5 179.7(3) . . . .
C2 C1 C6 C7 -171.7(3) . . . .
O1 C1 C6 C7 3.4(4) . . . .
C4 C5 C6 C1 -0.8(5) . . . .
C4 C5 C6 C7 175.6(3) . . . .
C1 C6 C7 C8 100.3(4) . . . .
C5 C6 C7 C8 -75.9(4) . . . .
C6 C7 C8 C9 93.2(4) . . . .
C6 C7 C8 C13 -83.8(4) . . . .
C13 C8 C9 C10 0.2(5) . . . .
C7 C8 C9 C10 -176.9(3) . . . .
C8 C9 C10 C11 0.3(5) . . . .
C9 C10 C11 C12 -0.5(5) . . . .
C10 C11 C12 C13 0.1(5) . . . .
C10 C11 C12 C14 178.6(3) . . . .
C11 C12 C13 O2 -178.5(3) . . . .
C14 C12 C13 O2 3.0(5) . . . .
C11 C12 C13 C8 0.5(5) . . . .
C14 C12 C13 C8 -178.1(3) . . . .
C9 C8 C13 O2 178.4(3) . . . .
C7 C8 C13 O2 -4.5(5) . . . .
C9 C8 C13 C12 -0.6(5) . . . .
C7 C8 C13 C12 176.5(3) . . . .
C11 C12 C14 C15 -93.7(4) . . . .
C13 C12 C14 C15 84.8(4) . . . .
C12 C14 C15 C20 -99.0(4) . . . .
C12 C14 C15 C16 76.7(4) . . . .
C20 C15 C16 C17 0.8(5) . . . .
C14 C15 C16 C17 -175.2(3) . . . .
C15 C16 C17 C18 2.8(6) . . . .
C16 C17 C18 C19 -2.8(6) . . . .
C17 C18 C19 C20 -0.7(5) . . . .
C17 C18 C19 C21 177.3(3) . . . .
C16 C15 C20 C19 -4.5(5) . . . .
C14 C15 C20 C19 171.4(3) . . . .
C16 C15 C20 O3 177.4(3) . . . .
C14 C15 C20 O3 -6.8(4) . . . .
C18 C19 C20 C15 4.4(4) . . . .
C21 C19 C20 C15 -173.5(3) . . . .
C18 C19 C20 O3 -177.4(3) . . . .
C21 C19 C20 O3 4.7(4) . . . .
C35 O3 C20 C15 -89.5(3) . . . .
C35 O3 C20 C19 92.2(3) . . . .
C20 C19 C21 C22 101.8(3) . . . .
C18 C19 C21 C22 -76.1(4) . . . .
C19 C21 C22 C23 104.6(3) . . . .
C19 C21 C22 C27 -76.2(4) . . . .
C27 C22 C23 C24 0.7(5) . . . .
C21 C22 C23 C24 179.9(3) . . . .
C22 C23 C24 C25 -0.7(6) . . . .
C23 C24 C25 C26 0.3(5) . . . .
C24 C25 C26 C27 0.1(5) . . . .
C24 C25 C26 C28 -177.5(3) . . . .
C25 C26 C27 O4 -178.5(3) . . . .
C28 C26 C27 O4 -0.9(4) . . . .
C25 C26 C27 C22 0.0(4) . . . .
C28 C26 C27 C22 177.6(3) . . . .
C23 C22 C27 O4 178.1(3) . . . .
C21 C22 C27 O4 -1.1(4) . . . .
C23 C22 C27 C26 -0.4(4) . . . .
C21 C22 C27 C26 -179.6(3) . . . .
C25 C26 C28 C2 -106.5(3) . . . .
C27 C26 C28 C2 76.0(4) . . . .
C3 C2 C28 C26 77.9(4) . . . .
C1 C2 C28 C26 -100.2(4) . . . .
C1 O1 C29 C30 153.3(3) . . . .
O1 C29 C30 S1 56.6(4) . . . .
C31 S1 C30 C29 -179.9(3) . . . .
C33 S2 C31 C32 -0.7(3) . . . .
C33 S2 C31 S1 -173.1(2) . . . .
C30 S1 C31 C32 111.7(3) . . . .
C30 S1 C31 S2 -76.8(3) . . . .
S2 C31 C32 S4 -0.1(4) . . . .
S1 C31 C32 S4 171.6(2) . . . .
S2 C31 C32 S5 177.7(2) . . . .
S1 C31 C32 S5 -10.6(5) . . . .
C33 S4 C32 C31 0.9(3) . . . .
C33 S4 C32 S5 -177.1(2) . . . .
C34 S5 C32 C31 77.2(4) . . . .
C34 S5 C32 S4 -105.1(2) . . . .
C32 S4 C33 S3 179.8(2) . . . .
C32 S4 C33 S2 -1.3(2) . . . .
C31 S2 C33 S3 -179.8(3) . . . .
C31 S2 C33 S4 1.3(2) . . . .
C32 S5 C34 C35 -165.5(3) . . . .
C20 O3 C35 C34 -177.3(3) . . . .
S5 C34 C35 O3 68.4(3) . . . .
